data_7062457
loop_
_publ_author_name
'Bryleva, Yuliya A.'
'Komarov, Vladislav Yu.'
'Glinskaya, Ludmila A.'
'Artem'ev, Alexander V.'
'Davydova, Maria P.'
'Rakhmanova, Mariana I.'
'Samsonenko, Denis G.'

_publ_section_title
;
 Highly photo- and triboluminescent lanthanide(iii) coordination polymers
 based on diphosphine dioxides containing azaheterocyclic linkers
;
_journal_issue 21
_journal_name_full 'New Journal of Chemistry'
_journal_page_first 10446
_journal_page_last 10454
_journal_paper_doi 10.1039/D3NJ01119D
_journal_volume 47
_journal_year 2023
_chemical_formula_moiety 'C43 H25 F18 N2 O8 P2 Tb'
_chemical_formula_sum 'C43 H25 F18 N2 O8 P2 Tb'
_chemical_formula_weight 1260.51
_space_group_crystal_system monoclinic
_space_group_IT_number 14
_space_group_name_Hall '-P 2yn'
_space_group_name_H-M_alt 'P 1 21/n 1'
_atom_sites_solution_hydrogens geom
_atom_sites_solution_primary dual
_audit_creation_date 2022-12-08
_audit_creation_method
;
Olex2 1.5
(compiled 2022.04.07 svn.rca3783a0 for OlexSys, GUI svn.r6498)
;
_audit_update_record
;
2023-03-08 deposited with the CCDC.	2023-05-02 downloaded from the CCDC.
;
_cell_angle_alpha 90
_cell_angle_beta 107.503(2)
_cell_angle_gamma 90
_cell_formula_units_Z 4
_cell_length_a 13.8954(6)
_cell_length_b 19.2681(7)
_cell_length_c 18.7132(8)
_cell_measurement_reflns_used 9860
_cell_measurement_temperature 150(2)
_cell_measurement_theta_max 31.70
_cell_measurement_theta_min 2.28
_cell_volume 4778.3(3)
_computing_molecular_graphics 'Olex2 1.5 (Dolomanov et al., 2009)'
_computing_publication_material 'Olex2 1.5 (Dolomanov et al., 2009)'
_computing_structure_refinement 'SHELXL 2014/7 (Sheldrick, 2015)'
_computing_structure_solution 'SHELXT 2014/5 (Sheldrick, 2014)'
_diffrn_ambient_temperature 150(2)
_diffrn_detector PIXEL
_diffrn_detector_area_resol_mean 7.41
_diffrn_detector_type 'Bruker PHOTON III area detector'
_diffrn_measured_fraction_theta_full 1.000
_diffrn_measured_fraction_theta_max 1.000
_diffrn_measurement_device 'three-circle diffractometer'
_diffrn_measurement_device_type 'Bruker D8 Venture diffractometer'
_diffrn_measurement_method '\w and \f scans'
_diffrn_radiation_monochromator 'Incoatec HELIOS multilayer mirrors'
_diffrn_radiation_type MoK\a
_diffrn_radiation_wavelength 0.71073
_diffrn_reflns_av_R_equivalents 0.0988
_diffrn_reflns_av_unetI/netI 0.0464
_diffrn_reflns_Laue_measured_fraction_full 1.000
_diffrn_reflns_Laue_measured_fraction_max 1.000
_diffrn_reflns_limit_h_max 18
_diffrn_reflns_limit_h_min -18
_diffrn_reflns_limit_k_max 25
_diffrn_reflns_limit_k_min -25
_diffrn_reflns_limit_l_max 24
_diffrn_reflns_limit_l_min -24
_diffrn_reflns_number 119113
_diffrn_reflns_point_group_measured_fraction_full 1.000
_diffrn_reflns_point_group_measured_fraction_max 1.000
_diffrn_reflns_theta_full 25.242
_diffrn_reflns_theta_max 27.876
_diffrn_reflns_theta_min 2.114
_diffrn_source 'Incoatec IuS3.0 microfocus X-ray tube'
_diffrn_source_current 1.4
_diffrn_source_power 0.07
_diffrn_source_voltage 50.0
_exptl_absorpt_coefficient_mu 1.671
_exptl_absorpt_correction_T_max 0.7465
_exptl_absorpt_correction_T_min 0.6689
_exptl_absorpt_correction_type multi-scan
_exptl_absorpt_process_details
;
SADABS-2016/2 (Bruker,2016/2) was used for absorption correction.
wR2(int) was 0.0989 before and 0.0663 after correction.
The Ratio of minimum to maximum transmission is 0.8960.
The \l/2 correction factor is Not present.
;
_exptl_crystal_colour colourless
_exptl_crystal_colour_primary colourless
_exptl_crystal_density_diffrn 1.752
_exptl_crystal_description block
_exptl_crystal_F_000 2472
_exptl_crystal_preparation Luminescent
_exptl_crystal_recrystallization_method 'Re-crystallisation from solvent: MeOH'
_exptl_crystal_size_max 0.073
_exptl_crystal_size_mid 0.061
_exptl_crystal_size_min 0.033
_refine_diff_density_max 1.340
_refine_diff_density_min -1.163
_refine_diff_density_rms 0.117
_refine_ls_extinction_method none
_refine_ls_goodness_of_fit_ref 1.061
_refine_ls_hydrogen_treatment constr
_refine_ls_matrix_type full
_refine_ls_number_parameters 903
_refine_ls_number_reflns 11403
_refine_ls_number_restraints 2282
_refine_ls_restrained_S_all 1.180
_refine_ls_R_factor_all 0.0672
_refine_ls_R_factor_gt 0.0442
_refine_ls_shift/su_max 0.001
_refine_ls_shift/su_mean 0.000
_refine_ls_structure_factor_coef Fsqd
_refine_ls_weighting_details 'w=1/[\s^2^(Fo^2^)+(0.0606P)^2^+9.0690P] where P=(Fo^2^+2Fc^2^)/3'
_refine_ls_weighting_scheme calc
_refine_ls_wR_factor_gt 0.1132
_refine_ls_wR_factor_ref 0.1284
_reflns_Friedel_coverage 0.000
_reflns_number_gt 8496
_reflns_number_total 11403
_reflns_threshold_expression 'I > 2\s(I)'
_cod_data_source_file d3nj01119d3.cif
_cod_data_source_block tb414_s1_mp_150k
_cod_depositor_comments 'Adding full bibliography for 7062455--7062458.cif.'
_cod_database_code 7062457
_shelx_shelxl_version_number 2014/7
_shelx_space_group_comment
;
The symmetry employed for this shelxl refinement is uniquely defined
by the following loop, which should always be used as a source of
symmetry information in preference to the above space-group names.
They are only intended as comments.
;
_shelx_estimated_absorpt_t_max 0.947
_shelx_estimated_absorpt_t_min 0.888
_olex2_refinement_description
;
1. Fixed Uiso
 At 1.2 times of:
  All C(H) groups
2. Restrained distances
 C1_1-F1_1 \\sim C1_1-F2_1 \\sim C1_1-F3_1 \\sim C5_1-F4_1 \\sim C5_1-F5_1
\\sim C5_1-F6_1
 C1_2-F1_2 \\sim C1_2-F2_2 \\sim C1_2-F3_2 \\sim C5_2-F4_2 \\sim C5_2-F5_2
\\sim C5_2-F6_2
 C1_3-F1_3 \\sim C1_3-F2_3 \\sim C1_3-F3_3 \\sim C5_3-F4_3 \\sim C5_3-F5_3
\\sim C5_3-F6_3
 C1_4-F1_4 \\sim C1_4-F2_4 \\sim C1_4-F3_4 \\sim C5_4-F4_4 \\sim C5_4-F5_4
\\sim C5_4-F6_4
 C1_5-F1_5 \\sim C1_5-F2_5 \\sim C1_5-F3_5 \\sim C5_5-F4_5 \\sim C5_5-F5_5
\\sim C5_5-F6_5
 with sigma of 0.01
 C2_1-F1_1 \\sim C2_1-F2_1 \\sim C2_1-F3_1 \\sim C4_1-F4_1 \\sim C4_1-F5_1
\\sim C4_1-F6_1
 C2_2-F1_2 \\sim C2_2-F2_2 \\sim C2_2-F3_2 \\sim C4_2-F4_2 \\sim C4_2-F5_2
\\sim C4_2-F6_2
 C2_3-F1_3 \\sim C2_3-F2_3 \\sim C2_3-F3_3 \\sim C4_3-F4_3 \\sim C4_3-F5_3
\\sim C4_3-F6_3
 C2_4-F1_4 \\sim C2_4-F2_4 \\sim C2_4-F3_4 \\sim C4_4-F4_4 \\sim C4_4-F5_4
\\sim C4_4-F6_4
 C2_5-F1_5 \\sim C2_5-F2_5 \\sim C2_5-F3_5 \\sim C4_5-F4_5 \\sim C4_5-F5_5
\\sim C4_5-F6_5
 with sigma of 0.03
 F1_1-F2_1 \\sim F2_1-F3_1 \\sim F3_1-F1_1 \\sim F4_1-F5_1 \\sim F5_1-F6_1
\\sim F6_1-F4_1
 F1_2-F2_2 \\sim F2_2-F3_2 \\sim F3_2-F1_2 \\sim F4_2-F5_2 \\sim F5_2-F6_2
\\sim F6_2-F4_2
 F1_3-F2_3 \\sim F2_3-F3_3 \\sim F3_3-F1_3 \\sim F4_3-F5_3 \\sim F5_3-F6_3
\\sim F6_3-F4_3
 F1_4-F2_4 \\sim F2_4-F3_4 \\sim F3_4-F1_4 \\sim F4_4-F5_4 \\sim F5_4-F6_4
\\sim F6_4-F4_4
 F1_5-F2_5 \\sim F2_5-F3_5 \\sim F3_5-F1_5 \\sim F4_5-F5_5 \\sim F5_5-F6_5
\\sim F6_5-F4_5
 with sigma of 0.03
 C2_1-C3_1 \\sim C4_1-C3_1
 C2_2-C3_2 \\sim C4_2-C3_2
 C2_3-C3_3 \\sim C4_3-C3_3
 C2_4-C3_4 \\sim C4_4-C3_4
 C2_5-C3_5 \\sim C4_5-C3_5
 with sigma of 0.01
 C2_1-O1_1 \\sim C4_1-O2_1
 C2_2-O1_2 \\sim C4_2-O2_2
 C2_3-O1_3 \\sim C4_3-O2_3
 C2_4-O1_4 \\sim C4_4-O2_4
 C2_5-O1_5 \\sim C4_5-O2_5
 with sigma of 0.01
 C1_1-O1_1 \\sim C5_1-O2_1
 C1_2-O1_2 \\sim C5_2-O2_2
 C1_3-O1_3 \\sim C5_3-O2_3
 C1_4-O1_4 \\sim C5_4-O2_4
 C1_5-O1_5 \\sim C5_5-O2_5
 with sigma of 0.03
 C3_1-O1_1 \\sim C3_1-O2_1
 C3_2-O1_2 \\sim C3_2-O2_2
 C3_3-O1_3 \\sim C3_3-O2_3
 C3_4-O1_4 \\sim C3_4-O2_4
 C3_5-O1_5 \\sim C3_5-O2_5
 with sigma of 0.03
3. Restrained planarity
 C5_1, C4_1, O2_1, C3_1, C2_1, O1_1, C1_1
 C5_2, C4_2, O2_2, C3_2, C2_2, O1_2, C1_2
 C5_3, C4_3, O2_3, C3_3, C2_3, O1_3, C1_3
 C5_4, C4_4, O2_4, C3_4, C2_4, O1_4, C1_4
 C5_5, C4_5, O2_5, C3_5, C2_5, O1_5, C1_5
 with sigma of 0.1
4. Uiso/Uaniso restraints and constraints
Uanis(F2_2) \\sim Ueq, Uanis(C1_2) \\sim Ueq, Uanis(F1_2) \\sim Ueq,
Uanis(F3_2) \\sim Ueq, Uanis(C2_2) \\sim Ueq, Uanis(C3_2) \\sim Ueq,
Uanis(F5_2) \\sim Ueq, Uanis(F2_3) \\sim Ueq, Uanis(C1_3) \\sim Ueq,
Uanis(F1_3) \\sim Ueq, Uanis(F3_3) \\sim Ueq, Uanis(C3_3) \\sim Ueq,
Uanis(C4_3) \\sim Ueq, Uanis(C5_3) \\sim Ueq, Uanis(F5_3) \\sim Ueq,
Uanis(F6_3) \\sim Ueq, Uanis(F4_3) \\sim Ueq, Uanis(O1_2) \\sim Ueq,
Uanis(C4_2) \\sim Ueq, Uanis(O2_2) \\sim Ueq, Uanis(C5_2) \\sim Ueq,
Uanis(F6_2) \\sim Ueq, Uanis(F4_2) \\sim Ueq, Uanis(O1_3) \\sim Ueq,
Uanis(C2_3) \\sim Ueq, Uanis(O2_3) \\sim Ueq, Uanis(O1_4) \\sim Ueq,
Uanis(F2_4) \\sim Ueq, Uanis(C1_4) \\sim Ueq, Uanis(F1_4) \\sim Ueq,
Uanis(F3_4) \\sim Ueq, Uanis(C2_4) \\sim Ueq, Uanis(C3_4) \\sim Ueq,
Uanis(C4_4) \\sim Ueq, Uanis(O2_4) \\sim Ueq, Uanis(C5_4) \\sim Ueq,
Uanis(F5_4) \\sim Ueq, Uanis(F6_4) \\sim Ueq, Uanis(F4_4) \\sim Ueq,
Uanis(O1_5) \\sim Ueq, Uanis(F2_5) \\sim Ueq, Uanis(C1_5) \\sim Ueq,
Uanis(F1_5) \\sim Ueq, Uanis(F3_5) \\sim Ueq, Uanis(C2_5) \\sim Ueq,
Uanis(C3_5) \\sim Ueq, Uanis(C4_5) \\sim Ueq, Uanis(O2_5) \\sim Ueq,
Uanis(C5_5) \\sim Ueq, Uanis(F5_5) \\sim Ueq, Uanis(F6_5) \\sim Ueq,
Uanis(F4_5) \\sim Ueq: with sigma of 0.005 and sigma for terminal atoms of 0.01
5. Rigid body (RIGU) restrains
 C4_1, C5_1, F5_1, F4_1, F6_1
 C4_2, C5_2, F5_2, F4_2, F6_2
 C4_3, C5_3, F5_3, F4_3, F6_3
 C4_4, C5_4, F5_4, F4_4, F6_4
 C4_5, C5_5, F5_5, F4_5, F6_5
 with sigma for 1-2 distances of 0.001 and sigma for 1-3 distances of 0.001
 F2_1, C1_1, F3_1, F1_1, C2_1
 F2_2, C1_2, F3_2, F1_2, C2_2
 F2_3, C1_3, F3_3, F1_3, C2_3
 F2_4, C1_4, F3_4, F1_4, C2_4
 F2_5, C1_5, F3_5, F1_5, C2_5
 with sigma for 1-2 distances of 0.001 and sigma for 1-3 distances of 0.001
 O1_1, O2_1, C1_1, C2_1, C3_1, C4_1, C5_1
 O1_2, O2_2, C1_2, C2_2, C3_2, C4_2, C5_2
 O1_3, O2_3, C1_3, C2_3, C3_3, C4_3, C5_3
 O1_4, O2_4, C1_4, C2_4, C3_4, C4_4, C5_4
 O1_5, O2_5, C1_5, C2_5, C3_5, C4_5, C5_5
 with sigma for 1-2 distances of 0.001 and sigma for 1-3 distances of 0.001
6. Others
 Sof(O1)=Sof(F2)=Sof(C1)=Sof(F1)=Sof(F3)=Sof(C2)=Sof(C3)=Sof(H3)=Sof(C4)=
 Sof(O2)=Sof(C5)=Sof(F5)=Sof(F6)=Sof(F4)=1-FVAR(1)
 Sof(O1)=Sof(F2)=Sof(C1)=Sof(F1)=Sof(F3)=Sof(C2)=Sof(C3)=Sof(H3)=Sof(C4)=
 Sof(O2)=Sof(C5)=Sof(F5)=Sof(F6)=Sof(F4)=FVAR(1)
 Sof(O1)=Sof(F2)=Sof(C1)=Sof(F1)=Sof(F3)=Sof(C2)=Sof(C3)=Sof(H3)=Sof(C4)=
 Sof(O2)=Sof(C5)=Sof(F5)=Sof(F6)=Sof(F4)=1-FVAR(2)
 Sof(O1)=Sof(F2)=Sof(C1)=Sof(F1)=Sof(F3)=Sof(C2)=Sof(C3)=Sof(H3)=Sof(C4)=
 Sof(O2)=Sof(C5)=Sof(F5)=Sof(F6)=Sof(F4)=FVAR(2)
7.a Aromatic/amide H refined with riding coordinates:
 C2A(H2A), C3A(H3A), C4A(H4A), C5A(H5A), C6A(H6A), C2B(H2B), C3B(H3B),
 C4B(H4B), C5B(H5B), C6B(H6B), C2C(H2C), C3C(H3C), C2D(H2D), C3D(H3D), C4D(H4D),
  C5D(H5D), C6D(H6D), C2E(H2E), C3E(H3E), C4E(H4E), C5E(H5E), C6E(H6E), C3(H3),
 C3(H3), C3(H3), C3(H3), C3(H3)
;
_olex2_submission_special_instructions 'No special instructions were received'

loop_
_space_group_symop_operation_xyz
'x, y, z'
'-x+1/2, y+1/2, -z+1/2'
'-x, -y, -z'
'x-1/2, -y-1/2, z-1/2'

loop_
_atom_site_label
_atom_site_type_symbol
_atom_site_fract_x
_atom_site_fract_y
_atom_site_fract_z
_atom_site_U_iso_or_equiv
_atom_site_adp_type
_atom_site_occupancy
_atom_site_site_symmetry_order
_atom_site_calc_flag
_atom_site_refinement_flags_posn
_atom_site_refinement_flags_adp
_atom_site_refinement_flags_occupancy
_atom_site_disorder_assembly
_atom_site_disorder_group
Tb1 Tb 0.61349(2) 0.31569(2) 0.71043(2) 0.03074(8) Uani 1 1 d . . . . .
P1 P 0.47103(9) 0.45828(6) 0.76545(7) 0.0348(3) Uani 1 1 d . . . . .
P2 P 0.63693(9) 0.76232(6) 0.80373(7) 0.0344(3) Uani 1 1 d . . . . .
O1 O 0.5194(3) 0.41330(15) 0.72094(18) 0.0394(7) Uani 1 1 d . . . . .
O2 O 0.7255(2) 0.77197(17) 0.77475(18) 0.0380(7) Uani 1 1 d . . . . .
N1 N 0.4909(3) 0.58972(18) 0.8151(2) 0.0382(9) Uani 1 1 d . . . . .
N2 N 0.5272(3) 0.65447(19) 0.8235(2) 0.0379(9) Uani 1 1 d . . . . .
C1A C 0.4768(4) 0.4222(2) 0.8548(3) 0.0432(11) Uani 1 1 d . . . . .
C2A C 0.5324(7) 0.4498(3) 0.9231(3) 0.078(2) Uani 1 1 d . . . . .
H2A H 0.5682 0.4921 0.9248 0.094 Uiso 1 1 calc R U . . .
C3A C 0.5356(8) 0.4150(4) 0.9898(4) 0.098(3) Uani 1 1 d . . . . .
H3A H 0.5756 0.4326 1.0367 0.117 Uiso 1 1 calc R U . . .
C4A C 0.4806(7) 0.3554(4) 0.9864(5) 0.090(3) Uani 1 1 d . . . . .
H4A H 0.4781 0.3337 1.0314 0.108 Uiso 1 1 calc R U . . .
C5A C 0.4298(5) 0.3272(4) 0.9196(5) 0.073(2) Uani 1 1 d . . . . .
H5A H 0.3944 0.2848 0.9179 0.088 Uiso 1 1 calc R U . . .
C6A C 0.4292(4) 0.3594(3) 0.8541(4) 0.0580(15) Uani 1 1 d . . . . .
H6A H 0.3953 0.3381 0.8076 0.070 Uiso 1 1 calc R U . . .
C1B C 0.3406(4) 0.4729(2) 0.7159(3) 0.0407(11) Uani 1 1 d . . . . .
C2B C 0.2984(4) 0.4412(3) 0.6469(3) 0.0501(12) Uani 1 1 d . . . . .
H2B H 0.3392 0.4133 0.6256 0.060 Uiso 1 1 calc R U . . .
C3B C 0.1959(5) 0.4502(3) 0.6086(4) 0.0624(15) Uani 1 1 d . . . . .
H3B H 0.1668 0.4283 0.5616 0.075 Uiso 1 1 calc R U . . .
C4B C 0.1376(5) 0.4908(3) 0.6391(4) 0.0656(17) Uani 1 1 d . . . . .
H4B H 0.0681 0.4970 0.6130 0.079 Uiso 1 1 calc R U . . .
C5B C 0.1785(5) 0.5227(3) 0.7073(4) 0.0664(17) Uani 1 1 d . . . . .
H5B H 0.1372 0.5506 0.7279 0.080 Uiso 1 1 calc R U . . .
C6B C 0.2797(4) 0.5142(3) 0.7458(4) 0.0569(15) Uani 1 1 d . . . . .
H6B H 0.3077 0.5365 0.7927 0.068 Uiso 1 1 calc R U . . .
C1C C 0.5326(3) 0.5427(2) 0.7807(2) 0.0329(9) Uani 1 1 d . . . . .
C2C C 0.6145(3) 0.5561(2) 0.7548(2) 0.0340(9) Uani 1 1 d . . . . .
H2C H 0.6447 0.5209 0.7332 0.041 Uiso 1 1 calc R U . . .
C3C C 0.6495(3) 0.6231(2) 0.7621(3) 0.0355(10) Uani 1 1 d . . . . .
H3C H 0.7046 0.6363 0.7449 0.043 Uiso 1 1 calc R U . . .
C4C C 0.6022(3) 0.6708(2) 0.7953(2) 0.0311(9) Uani 1 1 d . . . . .
C1D C 0.5286(4) 0.8096(2) 0.7491(3) 0.0392(11) Uani 1 1 d . . . . .
C2D C 0.4350(4) 0.8055(3) 0.7612(4) 0.0581(16) Uani 1 1 d . . . . .
H2D H 0.4260 0.7762 0.7995 0.070 Uiso 1 1 calc R U . . .
C3D C 0.3554(5) 0.8436(3) 0.7179(5) 0.074(2) Uani 1 1 d . . . . .
H3D H 0.2921 0.8416 0.7273 0.089 Uiso 1 1 calc R U . . .
C4D C 0.3666(5) 0.8849(3) 0.6608(4) 0.0695(18) Uani 1 1 d . . . . .
H4D H 0.3111 0.9112 0.6310 0.083 Uiso 1 1 calc R U . . .
C5D C 0.4590(5) 0.8881(3) 0.6468(4) 0.0615(16) Uani 1 1 d . . . . .
H5D H 0.4667 0.9153 0.6065 0.074 Uiso 1 1 calc R U . . .
C6D C 0.5397(4) 0.8514(3) 0.6921(3) 0.0507(13) Uani 1 1 d . . . . .
H6D H 0.6038 0.8549 0.6840 0.061 Uiso 1 1 calc R U . . .
C1E C 0.6636(4) 0.7838(3) 0.9008(3) 0.0433(11) Uani 1 1 d . . . . .
C2E C 0.6105(5) 0.8341(3) 0.9272(4) 0.0578(15) Uani 1 1 d . . . . .
H2E H 0.5544 0.8569 0.8935 0.069 Uiso 1 1 calc R U . . .
C3E C 0.6398(7) 0.8508(4) 1.0029(4) 0.078(2) Uani 1 1 d . . . . .
H3E H 0.6033 0.8849 1.0208 0.094 Uiso 1 1 calc R U . . .
C4E C 0.7204(7) 0.8188(4) 1.0515(4) 0.077(2) Uani 1 1 d . . . . .
H4E H 0.7403 0.8311 1.1030 0.093 Uiso 1 1 calc R U . . .
C5E C 0.7728(6) 0.7693(4) 1.0272(3) 0.0692(19) Uani 1 1 d . . . . .
H5E H 0.8283 0.7469 1.0620 0.083 Uiso 1 1 calc R U . . .
C6E C 0.7456(4) 0.7511(3) 0.9512(3) 0.0521(13) Uani 1 1 d . . . . .
H6E H 0.7828 0.7168 0.9342 0.063 Uiso 1 1 calc R U . . .
O1_1 O 0.6007(3) 0.20234(17) 0.6575(2) 0.0498(9) Uani 1 1 d D U . . .
F2_1 F 0.6349(3) 0.05493(17) 0.67474(19) 0.0670(9) Uani 1 1 d D U . . .
C1_1 C 0.5698(4) 0.0876(2) 0.6181(3) 0.0543(9) Uani 1 1 d D U . . .
F1_1 F 0.6135(3) 0.09830(18) 0.5656(2) 0.0812(10) Uani 1 1 d D U . . .
F3_1 F 0.4948(3) 0.04339(16) 0.5894(2) 0.0707(9) Uani 1 1 d D U . . .
C2_1 C 0.5347(3) 0.1556(2) 0.6445(3) 0.0445(9) Uani 1 1 d D U . . .
C3_1 C 0.4387(4) 0.1588(3) 0.6516(3) 0.0510(12) Uani 1 1 d D U . . .
H3_1 H 0.3975 0.1185 0.6412 0.061 Uiso 1 1 calc R U . . .
C4_1 C 0.4007(3) 0.2188(2) 0.6734(3) 0.0481(10) Uani 1 1 d D U . . .
O2_1 O 0.4434(2) 0.27647(17) 0.6899(2) 0.0513(9) Uani 1 1 d D U . . .
C5_1 C 0.2941(4) 0.2164(3) 0.6792(3) 0.0613(10) Uani 1 1 d D U . . .
F5_1 F 0.2954(3) 0.2157(2) 0.7508(2) 0.0800(10) Uani 1 1 d D U . . .
F6_1 F 0.2415(3) 0.1609(2) 0.6493(3) 0.0833(11) Uani 1 1 d D U . . .
F4_1 F 0.2408(3) 0.2713(2) 0.6489(2) 0.0809(10) Uani 1 1 d D U . . .
O1_2 O 0.6822(14) 0.4069(11) 0.6638(9) 0.059(4) Uani 0.289(6) 1 d D U P A 2
F2_2 F 0.7461(13) 0.5122(7) 0.5365(7) 0.080(3) Uani 0.289(6) 1 d D U P A 2
C1_2 C 0.7505(12) 0.4899(8) 0.6045(7) 0.075(3) Uani 0.289(6) 1 d D U P A 2
F1_2 F 0.7306(13) 0.5444(8) 0.6412(9) 0.080(3) Uani 0.289(6) 1 d D U P A 2
F3_2 F 0.8458(11) 0.4723(8) 0.6372(9) 0.078(3) Uani 0.289(6) 1 d D U P A 2
C2_2 C 0.6738(14) 0.4305(10) 0.5994(9) 0.070(3) Uani 0.289(6) 1 d D U P A 2
C3_2 C 0.6017(14) 0.4092(10) 0.5350(9) 0.065(3) Uani 0.289(6) 1 d D U P A 2
H3_2 H 0.5941 0.4340 0.4897 0.078 Uiso 0.289(6) 1 calc R U P A 2
C4_2 C 0.5406(10) 0.3531(8) 0.5344(8) 0.084(3) Uani 0.289(6) 1 d D U P A 2
O2_2 O 0.5321(15) 0.3158(9) 0.5869(9) 0.068(4) Uani 0.289(6) 1 d D U P A 2
C5_2 C 0.4591(13) 0.3255(8) 0.4592(9) 0.096(3) Uani 0.289(6) 1 d D U P A 2
F5_2 F 0.4847(13) 0.3486(10) 0.4012(8) 0.103(3) Uani 0.289(6) 1 d D U P A 2
F6_2 F 0.3719(10) 0.3499(9) 0.4621(8) 0.098(3) Uani 0.289(6) 1 d D U P A 2
F4_2 F 0.4659(13) 0.2576(8) 0.4531(9) 0.104(3) Uani 0.289(6) 1 d D U P A 2
O1_3 O 0.5482(4) 0.3385(3) 0.5800(3) 0.0417(12) Uani 0.711(6) 1 d D U P A 1
F2_3 F 0.4139(5) 0.4014(4) 0.4464(4) 0.1076(19) Uani 0.711(6) 1 d D U P A 1
C1_3 C 0.5002(6) 0.3707(4) 0.4545(4) 0.0827(15) Uani 0.711(6) 1 d D U P A 1
F1_3 F 0.4785(5) 0.3056(3) 0.4323(3) 0.0846(16) Uani 0.711(6) 1 d D U P A 1
F3_3 F 0.5342(6) 0.4002(4) 0.4029(3) 0.115(2) Uani 0.711(6) 1 d D U P A 1
C2_3 C 0.5696(6) 0.3789(4) 0.5337(4) 0.0520(14) Uani 0.711(6) 1 d D U P A 1
C3_3 C 0.6468(5) 0.4266(4) 0.5466(3) 0.0474(14) Uani 0.711(6) 1 d D U P A 1
H3_3 H 0.6551 0.4530 0.5060 0.057 Uiso 0.711(6) 1 calc R U P A 1
C4_3 C 0.7121(4) 0.4365(3) 0.6176(3) 0.0352(11) Uani 0.711(6) 1 d D U P A 1
O2_3 O 0.7112(4) 0.4071(3) 0.6771(3) 0.0331(12) Uani 0.711(6) 1 d D U P A 1
C5_3 C 0.7966(5) 0.4909(3) 0.6288(3) 0.0424(10) Uani 0.711(6) 1 d D U P A 1
F5_3 F 0.7736(4) 0.5484(2) 0.6594(3) 0.0458(11) Uani 0.711(6) 1 d D U P A 1
F6_3 F 0.8170(5) 0.5076(2) 0.5662(3) 0.0611(13) Uani 0.711(6) 1 d D U P A 1
F4_3 F 0.8837(3) 0.4689(2) 0.6766(3) 0.0547(11) Uani 0.711(6) 1 d D U P A 1
O1_4 O 0.5962(11) 0.2433(8) 0.8010(6) 0.047(3) Uani 0.381(5) 1 d D U P A 2
F2_4 F 0.5910(11) 0.1846(7) 0.9776(6) 0.082(3) Uani 0.381(5) 1 d D U P A 2
C1_4 C 0.5772(8) 0.1843(6) 0.9049(6) 0.072(2) Uani 0.381(5) 1 d D U P A 2
F1_4 F 0.4773(7) 0.1824(5) 0.8783(6) 0.073(2) Uani 0.381(5) 1 d D U P A 2
F3_4 F 0.6076(9) 0.1223(5) 0.8896(7) 0.088(2) Uani 0.381(5) 1 d D U P A 2
C2_4 C 0.6236(11) 0.2407(7) 0.8711(7) 0.056(2) Uani 0.381(5) 1 d D U P A 2
C3_4 C 0.6895(12) 0.2848(7) 0.9195(8) 0.058(3) Uani 0.381(5) 1 d D U P A 2
H3_4 H 0.7066 0.2772 0.9720 0.069 Uiso 0.381(5) 1 calc R U P A 2
C4_4 C 0.7311(8) 0.3400(6) 0.8924(7) 0.061(2) Uani 0.381(5) 1 d D U P A 2
O2_4 O 0.7180(11) 0.3580(7) 0.8255(6) 0.044(3) Uani 0.381(5) 1 d D U P A 2
C5_4 C 0.8058(9) 0.3879(6) 0.9483(6) 0.075(2) Uani 0.381(5) 1 d D U P A 2
F5_4 F 0.8987(7) 0.3628(6) 0.9638(6) 0.086(2) Uani 0.381(5) 1 d D U P A 2
F6_4 F 0.7869(9) 0.3904(7) 1.0135(6) 0.079(2) Uani 0.381(5) 1 d D U P A 2
F4_4 F 0.8045(10) 0.4525(5) 0.9236(6) 0.087(2) Uani 0.381(5) 1 d D U P A 2
O1_5 O 0.6988(6) 0.3756(4) 0.8229(3) 0.0366(16) Uani 0.619(5) 1 d D U P A 1
F2_5 F 0.7732(5) 0.4247(3) 1.0103(3) 0.0543(13) Uani 0.619(5) 1 d D U P A 1
C1_5 C 0.7748(5) 0.4261(4) 0.9401(4) 0.0522(12) Uani 0.619(5) 1 d D U P A 1
F1_5 F 0.8704(4) 0.4271(3) 0.9399(3) 0.0653(14) Uani 0.619(5) 1 d D U P A 1
F3_5 F 0.7364(4) 0.4868(3) 0.9121(3) 0.0579(13) Uani 0.619(5) 1 d D U P A 1
C2_5 C 0.7202(6) 0.3648(4) 0.8924(4) 0.0416(13) Uani 0.619(5) 1 d D U P A 1
C3_5 C 0.6962(8) 0.3078(4) 0.9275(5) 0.0464(17) Uani 0.619(5) 1 d D U P A 1
H3_5 H 0.7124 0.3072 0.9806 0.056 Uiso 0.619(5) 1 calc R U P A 1
C4_5 C 0.6489(5) 0.2512(4) 0.8866(4) 0.0466(15) Uani 0.619(5) 1 d D U P A 1
O2_5 O 0.6189(6) 0.2433(5) 0.8170(4) 0.0402(16) Uani 0.619(5) 1 d D U P A 1
C5_5 C 0.6301(6) 0.1886(4) 0.9324(4) 0.0680(14) Uani 0.619(5) 1 d D U P A 1
F5_5 F 0.5596(6) 0.1471(4) 0.8908(4) 0.0865(17) Uani 0.619(5) 1 d D U P A 1
F6_5 F 0.6058(7) 0.2087(4) 0.9928(4) 0.0771(17) Uani 0.619(5) 1 d D U P A 1
F4_5 F 0.7157(5) 0.1534(3) 0.9583(4) 0.0826(16) Uani 0.619(5) 1 d D U P A 1

loop_
_atom_site_aniso_label
_atom_site_aniso_U_11
_atom_site_aniso_U_22
_atom_site_aniso_U_33
_atom_site_aniso_U_23
_atom_site_aniso_U_13
_atom_site_aniso_U_12
Tb1 0.03071(12) 0.02508(11) 0.03721(13) -0.00484(8) 0.01137(9) 0.00210(8)
P1 0.0465(7) 0.0219(5) 0.0412(6) -0.0046(4) 0.0210(5) 0.0015(5)
P2 0.0334(6) 0.0276(5) 0.0460(7) -0.0052(5) 0.0177(5) -0.0050(4)
O1 0.054(2) 0.0271(15) 0.0437(18) -0.0057(13) 0.0240(16) 0.0064(14)
O2 0.0303(16) 0.0403(17) 0.0460(19) -0.0041(14) 0.0153(14) -0.0042(13)
N1 0.048(2) 0.0241(17) 0.050(2) -0.0057(16) 0.0272(19) -0.0031(16)
N2 0.045(2) 0.0244(17) 0.051(2) -0.0081(17) 0.0252(19) -0.0022(16)
C1A 0.060(3) 0.031(2) 0.047(3) 0.000(2) 0.029(2) 0.007(2)
C2A 0.153(7) 0.036(3) 0.047(3) -0.005(3) 0.033(4) -0.003(4)
C3A 0.193(10) 0.063(4) 0.046(4) -0.001(3) 0.048(5) 0.030(5)
C4A 0.151(8) 0.061(4) 0.098(6) 0.030(4) 0.096(6) 0.036(5)
C5A 0.062(4) 0.077(5) 0.095(6) 0.037(4) 0.044(4) 0.004(3)
C6A 0.041(3) 0.057(3) 0.075(4) 0.020(3) 0.016(3) -0.004(2)
C1B 0.049(3) 0.029(2) 0.049(3) -0.005(2) 0.022(2) -0.002(2)
C2B 0.054(3) 0.044(3) 0.053(3) -0.003(2) 0.017(3) 0.004(2)
C3B 0.063(4) 0.065(4) 0.053(3) 0.000(3) 0.009(3) 0.002(3)
C4B 0.054(4) 0.059(4) 0.079(5) 0.002(3) 0.014(3) 0.006(3)
C5B 0.049(3) 0.058(4) 0.096(5) -0.017(3) 0.027(3) 0.006(3)
C6B 0.047(3) 0.056(3) 0.070(4) -0.023(3) 0.022(3) -0.001(3)
C1C 0.040(2) 0.026(2) 0.034(2) -0.0019(17) 0.0133(19) 0.0034(17)
C2C 0.032(2) 0.033(2) 0.038(2) -0.0052(19) 0.0119(19) 0.0081(18)
C3C 0.033(2) 0.038(2) 0.038(2) -0.0034(19) 0.0140(19) 0.0000(18)
C4C 0.032(2) 0.028(2) 0.034(2) -0.0029(17) 0.0111(18) -0.0017(16)
C1D 0.035(2) 0.028(2) 0.057(3) -0.004(2) 0.017(2) -0.0013(18)
C2D 0.047(3) 0.042(3) 0.091(5) 0.018(3) 0.030(3) 0.005(2)
C3D 0.044(3) 0.058(4) 0.129(6) 0.029(4) 0.037(4) 0.012(3)
C4D 0.052(4) 0.050(3) 0.105(5) 0.020(3) 0.023(4) 0.017(3)
C5D 0.062(4) 0.047(3) 0.077(4) 0.020(3) 0.024(3) 0.006(3)
C6D 0.040(3) 0.039(3) 0.073(4) 0.006(3) 0.016(3) -0.002(2)
C1E 0.050(3) 0.037(2) 0.050(3) -0.008(2) 0.025(2) -0.015(2)
C2E 0.074(4) 0.045(3) 0.072(4) -0.016(3) 0.047(3) -0.011(3)
C3E 0.125(7) 0.054(4) 0.081(5) -0.027(4) 0.071(5) -0.034(4)
C4E 0.120(7) 0.077(5) 0.048(4) -0.021(3) 0.045(4) -0.053(5)
C5E 0.082(5) 0.079(5) 0.047(3) 0.002(3) 0.020(3) -0.040(4)
C6E 0.058(3) 0.049(3) 0.052(3) -0.002(3) 0.021(3) -0.018(3)
O1_1 0.0439(16) 0.0363(14) 0.071(2) -0.0233(15) 0.0203(16) -0.0008(12)
F2_1 0.0666(18) 0.0531(16) 0.0688(17) -0.0134(13) 0.0012(13) 0.0151(14)
C1_1 0.0576(18) 0.0392(15) 0.0565(18) -0.0193(12) 0.0030(13) 0.0088(12)
F1_1 0.111(2) 0.0523(18) 0.089(2) -0.0181(15) 0.0427(18) 0.0143(17)
F3_1 0.0698(17) 0.0391(14) 0.085(2) -0.0202(14) -0.0039(14) 0.0082(12)
C2_1 0.0444(15) 0.0347(14) 0.050(2) -0.0118(14) 0.0075(15) -0.0002(11)
C3_1 0.0454(16) 0.0417(17) 0.063(3) -0.0167(18) 0.0122(17) -0.0047(13)
C4_1 0.0407(15) 0.0424(16) 0.061(3) -0.0145(15) 0.0149(15) -0.0081(11)
O2_1 0.0346(16) 0.0423(15) 0.080(3) -0.0219(15) 0.0213(16) -0.0051(12)
C5_1 0.0401(16) 0.0672(19) 0.079(2) -0.0146(16) 0.0223(14) -0.0101(12)
F5_1 0.063(2) 0.098(3) 0.0870(19) -0.0141(16) 0.0332(15) -0.0107(18)
F6_1 0.0581(19) 0.0861(19) 0.112(3) -0.0297(18) 0.0350(18) -0.0274(15)
F4_1 0.0455(16) 0.0862(19) 0.115(3) 0.0037(17) 0.0302(16) -0.0026(14)
O1_2 0.061(5) 0.059(5) 0.063(3) 0.002(3) 0.026(3) 0.006(4)
F2_2 0.096(5) 0.078(5) 0.074(4) 0.007(3) 0.040(3) 0.000(4)
C1_2 0.086(4) 0.076(3) 0.071(3) 0.004(2) 0.034(3) -0.005(2)
F1_2 0.096(5) 0.076(4) 0.077(4) 0.003(3) 0.040(4) -0.004(3)
F3_2 0.087(4) 0.076(5) 0.076(4) 0.005(3) 0.034(3) -0.006(3)
C2_2 0.077(4) 0.072(4) 0.065(3) 0.007(2) 0.028(2) 0.002(3)
C3_2 0.068(4) 0.067(4) 0.066(3) 0.002(2) 0.028(2) 0.013(3)
C4_2 0.088(4) 0.085(4) 0.078(3) 0.008(2) 0.024(2) -0.004(3)
O2_2 0.068(5) 0.067(5) 0.072(4) 0.000(3) 0.024(3) 0.007(3)
C5_2 0.096(4) 0.105(4) 0.082(3) 0.003(2) 0.019(2) -0.010(3)
F5_2 0.108(5) 0.113(5) 0.085(4) 0.004(3) 0.025(3) -0.014(4)
F6_2 0.098(4) 0.112(6) 0.080(5) 0.013(4) 0.020(3) -0.006(3)
F4_2 0.108(6) 0.108(4) 0.091(5) 0.002(3) 0.023(4) -0.011(3)
O1_3 0.041(2) 0.040(2) 0.0398(19) -0.0057(16) 0.0048(16) 0.0128(17)
F2_3 0.099(3) 0.107(4) 0.090(3) -0.007(3) -0.013(2) 0.014(2)
C1_3 0.094(2) 0.081(3) 0.052(2) 0.0002(16) -0.0090(16) 0.0031(19)
F1_3 0.098(3) 0.087(3) 0.051(3) -0.0053(18) -0.004(2) 0.002(2)
F3_3 0.130(4) 0.131(4) 0.065(2) 0.011(2) 0.000(2) -0.015(3)
C2_3 0.057(2) 0.047(2) 0.0472(18) 0.0001(15) 0.0092(15) 0.0089(18)
C3_3 0.059(2) 0.044(2) 0.0375(18) 0.0019(15) 0.0123(15) 0.0095(19)
C4_3 0.0480(19) 0.0289(18) 0.0340(16) 0.0043(12) 0.0205(13) 0.0083(15)
O2_3 0.040(3) 0.0295(19) 0.0319(18) 0.0024(14) 0.0146(16) 0.0010(19)
C5_3 0.0534(19) 0.0339(17) 0.0474(19) 0.0016(13) 0.0266(15) 0.0008(13)
F5_3 0.057(2) 0.0363(16) 0.048(2) -0.0018(14) 0.0226(18) 0.0005(15)
F6_3 0.093(3) 0.047(2) 0.0577(19) 0.0010(15) 0.0449(19) -0.006(2)
F4_3 0.0552(18) 0.046(2) 0.068(2) 0.0098(17) 0.0263(15) -0.0015(14)
O1_4 0.045(5) 0.043(4) 0.056(3) 0.007(2) 0.020(2) 0.002(3)
F2_4 0.091(4) 0.082(5) 0.080(3) 0.014(2) 0.036(2) -0.015(3)
C1_4 0.079(3) 0.068(3) 0.077(3) 0.013(2) 0.032(2) -0.009(2)
F1_4 0.080(3) 0.070(4) 0.077(4) 0.008(3) 0.036(2) -0.012(2)
F3_4 0.102(4) 0.068(3) 0.106(4) 0.014(2) 0.053(3) -0.005(3)
C2_4 0.056(3) 0.057(3) 0.057(3) 0.0075(19) 0.021(2) 0.001(2)
C3_4 0.059(4) 0.060(3) 0.055(3) 0.007(2) 0.020(2) -0.001(3)
C4_4 0.067(4) 0.065(3) 0.052(3) 0.005(2) 0.019(2) -0.007(3)
O2_4 0.043(5) 0.042(4) 0.050(3) 0.000(2) 0.018(2) 0.004(3)
C5_4 0.079(3) 0.083(3) 0.062(3) -0.006(2) 0.018(2) -0.018(2)
F5_4 0.080(3) 0.103(4) 0.071(4) -0.009(3) 0.018(2) -0.013(3)
F6_4 0.084(4) 0.089(5) 0.062(3) -0.004(3) 0.018(3) -0.011(4)
F4_4 0.098(5) 0.085(3) 0.071(4) -0.004(2) 0.018(3) -0.020(3)
O1_5 0.036(3) 0.042(3) 0.0329(17) -0.0002(15) 0.0123(15) -0.004(3)
F2_5 0.067(3) 0.057(3) 0.0382(17) -0.0044(16) 0.0142(16) -0.007(2)
C1_5 0.062(2) 0.056(2) 0.0389(18) -0.0047(14) 0.0154(15) -0.0137(16)
F1_5 0.062(2) 0.078(3) 0.057(3) -0.018(2) 0.0190(17) -0.0187(18)
F3_5 0.072(3) 0.0557(19) 0.044(2) -0.0058(16) 0.0143(19) -0.0148(17)
C2_5 0.044(3) 0.0484(19) 0.0326(18) 0.0011(14) 0.0123(15) -0.0024(17)
C3_5 0.053(3) 0.047(2) 0.043(2) 0.0050(16) 0.0207(19) 0.002(2)
C4_5 0.048(3) 0.0446(19) 0.050(2) 0.0042(15) 0.0199(18) 0.0056(17)
O2_5 0.041(3) 0.033(2) 0.051(2) 0.0038(16) 0.0199(18) 0.006(2)
C5_5 0.087(3) 0.054(2) 0.071(2) 0.0155(16) 0.0353(19) 0.0024(17)
F5_5 0.102(3) 0.071(3) 0.093(3) 0.011(2) 0.037(2) -0.010(2)
F6_5 0.110(4) 0.055(3) 0.079(3) 0.018(2) 0.047(2) 0.003(3)
F4_5 0.099(3) 0.064(3) 0.089(3) 0.019(2) 0.034(2) 0.013(2)

loop_
_atom_type_symbol
_atom_type_description
_atom_type_scat_dispersion_real
_atom_type_scat_dispersion_imag
_atom_type_scat_source
C C 0.0033 0.0016 'International Tables Vol C Tables 4.2.6.8 and 6.1.1.4'
H H 0.0000 0.0000 'International Tables Vol C Tables 4.2.6.8 and 6.1.1.4'
F F 0.0171 0.0103 'International Tables Vol C Tables 4.2.6.8 and 6.1.1.4'
N N 0.0061 0.0033 'International Tables Vol C Tables 4.2.6.8 and 6.1.1.4'
O O 0.0106 0.0060 'International Tables Vol C Tables 4.2.6.8 and 6.1.1.4'
P P 0.1023 0.0942 'International Tables Vol C Tables 4.2.6.8 and 6.1.1.4'
Tb Tb -0.1723 4.1537 'International Tables Vol C Tables 4.2.6.8 and 6.1.1.4'

loop_
_exptl_crystal_face_index_h
_exptl_crystal_face_index_k
_exptl_crystal_face_index_l
_exptl_crystal_face_perp_dist
-1.00 0.00 0.00 0.0050
1.00 0.00 0.00 0.0100
0.00 -1.00 0.00 0.0620
0.00 1.00 0.00 0.0250
0.00 0.00 1.00 0.0280
0.00 0.00 -1.00 0.0110

loop_
_geom_angle_atom_site_label_1
_geom_angle_atom_site_label_2
_geom_angle_atom_site_label_3
_geom_angle
_geom_angle_site_symmetry_1
_geom_angle_site_symmetry_3
_geom_angle_publ_flag
O1 Tb1 O1_1 143.18(12) . . ?
O1 Tb1 O2_1 73.58(11) . . ?
O1 Tb1 O1_3 83.50(15) . . ?
O1 Tb1 O2_3 78.87(18) . . ?
O1 Tb1 O2_4 81.4(3) . . ?
O1 Tb1 O1_5 71.2(2) . . ?
O1 Tb1 O2_5 106.0(2) . . ?
O2 Tb1 O1 145.57(12) 2_646 . ?
O2 Tb1 O1_1 70.53(11) 2_646 . ?
O2 Tb1 O2_1 140.37(12) 2_646 . ?
O2 Tb1 O1_3 104.24(16) 2_646 . ?
O2 Tb1 O2_3 72.55(17) 2_646 . ?
O2 Tb1 O2_4 73.1(4) 2_646 . ?
O2 Tb1 O1_5 82.2(2) 2_646 . ?
O2 Tb1 O2_5 84.4(2) 2_646 . ?
O1_1 Tb1 O2_1 72.41(11) . . ?
O1_1 Tb1 O2_3 122.56(18) . . ?
O1_1 Tb1 O2_5 78.1(2) . . ?
O2_1 Tb1 O2_3 142.24(16) . . ?
O2_1 Tb1 O2_5 74.7(2) . . ?
O1_2 Tb1 O1 73.9(6) . . ?
O1_2 Tb1 O2 80.0(5) . 2_646 ?
O1_2 Tb1 O1_1 122.1(6) . . ?
O1_2 Tb1 O2_1 133.1(5) . . ?
O1_2 Tb1 O2_4 82.5(6) . . ?
O2_2 Tb1 O1 88.0(5) . . ?
O2_2 Tb1 O2 106.9(5) . 2_646 ?
O2_2 Tb1 O1_1 67.8(5) . . ?
O2_2 Tb1 O2_1 70.6(5) . . ?
O2_2 Tb1 O1_2 75.3(6) . . ?
O2_2 Tb1 O1_4 129.6(6) . . ?
O2_2 Tb1 O2_4 157.4(5) . . ?
O1_3 Tb1 O1_1 77.59(17) . . ?
O1_3 Tb1 O2_1 80.79(17) . . ?
O1_3 Tb1 O2_3 70.77(18) . . ?
O1_3 Tb1 O1_5 138.9(2) . . ?
O1_3 Tb1 O2_5 149.6(2) . . ?
O1_4 Tb1 O1 104.2(4) . . ?
O1_4 Tb1 O2 90.1(4) . 2_646 ?
O1_4 Tb1 O1_1 74.6(4) . . ?
O1_4 Tb1 O2_1 66.7(4) . . ?
O1_4 Tb1 O1_2 155.1(6) . . ?
O1_4 Tb1 O2_4 72.7(5) . . ?
O2_4 Tb1 O1_1 130.3(3) . . ?
O2_4 Tb1 O2_1 124.3(4) . . ?
O1_5 Tb1 O1_1 140.1(2) . . ?
O1_5 Tb1 O2_1 119.9(2) . . ?
O1_5 Tb1 O2_3 72.9(2) . . ?
O1_5 Tb1 O2_5 70.5(2) . . ?
O2_5 Tb1 O2_3 138.9(2) . . ?
O1 P1 C1A 113.2(2) . . ?
O1 P1 C1B 110.9(2) . . ?
O1 P1 C1C 109.7(2) . . ?
C1A P1 C1B 107.4(2) . . ?
C1A P1 C1C 108.3(2) . . ?
C1B P1 C1C 107.2(2) . . ?
O2 P2 C4C 108.3(2) . . ?
O2 P2 C1D 111.8(2) . . ?
O2 P2 C1E 113.4(2) . . ?
C1D P2 C4C 106.7(2) . . ?
C1E P2 C4C 106.2(2) . . ?
C1E P2 C1D 110.1(2) . . ?
P1 O1 Tb1 150.7(2) . . ?
P2 O2 Tb1 150.1(2) . 2_656 ?
N2 N1 C1C 119.0(4) . . ?
N1 N2 C4C 118.9(4) . . ?
C2A C1A P1 124.6(4) . . ?
C6A C1A P1 116.5(4) . . ?
C6A C1A C2A 118.7(5) . . ?
C1A C2A H2A 120.2 . . ?
C1A C2A C3A 119.7(7) . . ?
C3A C2A H2A 120.2 . . ?
C2A C3A H3A 120.3 . . ?
C4A C3A C2A 119.4(8) . . ?
C4A C3A H3A 120.3 . . ?
C3A C4A H4A 119.8 . . ?
C5A C4A C3A 120.5(6) . . ?
C5A C4A H4A 119.8 . . ?
C4A C5A H5A 119.8 . . ?
C4A C5A C6A 120.5(7) . . ?
C6A C5A H5A 119.8 . . ?
C1A C6A H6A 119.5 . . ?
C5A C6A C1A 121.0(7) . . ?
C5A C6A H6A 119.5 . . ?
C2B C1B P1 119.4(4) . . ?
C2B C1B C6B 119.1(5) . . ?
C6B C1B P1 121.5(4) . . ?
C1B C2B H2B 120.0 . . ?
C1B C2B C3B 120.0(5) . . ?
C3B C2B H2B 120.0 . . ?
C2B C3B H3B 120.1 . . ?
C4B C3B C2B 119.8(6) . . ?
C4B C3B H3B 120.1 . . ?
C3B C4B H4B 119.6 . . ?
C3B C4B C5B 120.7(6) . . ?
C5B C4B H4B 119.6 . . ?
C4B C5B H5B 119.9 . . ?
C4B C5B C6B 120.2(6) . . ?
C6B C5B H5B 119.9 . . ?
C1B C6B H6B 119.9 . . ?
C5B C6B C1B 120.2(5) . . ?
C5B C6B H6B 119.9 . . ?
N1 C1C P1 115.4(3) . . ?
N1 C1C C2C 124.0(4) . . ?
C2C C1C P1 120.5(3) . . ?
C1C C2C H2C 121.9 . . ?
C3C C2C C1C 116.3(4) . . ?
C3C C2C H2C 121.9 . . ?
C2C C3C H3C 121.0 . . ?
C2C C3C C4C 118.0(4) . . ?
C4C C3C H3C 121.0 . . ?
N2 C4C P2 114.2(3) . . ?
N2 C4C C3C 123.5(4) . . ?
C3C C4C P2 122.3(3) . . ?
C2D C1D P2 123.1(4) . . ?
C6D C1D P2 117.9(4) . . ?
C6D C1D C2D 119.1(5) . . ?
C1D C2D H2D 119.9 . . ?
C3D C2D C1D 120.1(6) . . ?
C3D C2D H2D 119.9 . . ?
C2D C3D H3D 119.7 . . ?
C2D C3D C4D 120.6(6) . . ?
C4D C3D H3D 119.7 . . ?
C3D C4D H4D 120.1 . . ?
C3D C4D C5D 119.9(6) . . ?
C5D C4D H4D 120.1 . . ?
C4D C5D H5D 120.4 . . ?
C6D C5D C4D 119.2(6) . . ?
C6D C5D H5D 120.4 . . ?
C1D C6D H6D 119.5 . . ?
C5D C6D C1D 121.0(5) . . ?
C5D C6D H6D 119.5 . . ?
C2E C1E P2 123.3(5) . . ?
C6E C1E P2 117.4(4) . . ?
C6E C1E C2E 119.1(5) . . ?
C1E C2E H2E 120.1 . . ?
C3E C2E C1E 119.8(7) . . ?
C3E C2E H2E 120.1 . . ?
C2E C3E H3E 119.8 . . ?
C4E C3E C2E 120.4(7) . . ?
C4E C3E H3E 119.8 . . ?
C3E C4E H4E 119.6 . . ?
C5E C4E C3E 120.8(6) . . ?
C5E C4E H4E 119.6 . . ?
C4E C5E H5E 119.8 . . ?
C4E C5E C6E 120.4(7) . . ?
C6E C5E H5E 119.8 . . ?
C1E C6E C5E 119.4(6) . . ?
C1E C6E H6E 120.3 . . ?
C5E C6E H6E 120.3 . . ?
C2_1 O1_1 Tb1 134.2(3) . . ?
F2_1 C1_1 F3_1 106.5(4) . . ?
F2_1 C1_1 C2_1 110.8(4) . . ?
F1_1 C1_1 F2_1 108.3(4) . . ?
F1_1 C1_1 F3_1 106.2(4) . . ?
F1_1 C1_1 C2_1 111.6(4) . . ?
F3_1 C1_1 C2_1 113.1(4) . . ?
O1_1 C2_1 C1_1 113.1(4) . . ?
O1_1 C2_1 C3_1 128.3(4) . . ?
C3_1 C2_1 C1_1 118.6(4) . . ?
C2_1 C3_1 H3_1 118.9 . . ?
C2_1 C3_1 C4_1 122.1(5) . . ?
C4_1 C3_1 H3_1 118.9 . . ?
C3_1 C4_1 C5_1 117.6(4) . . ?
O2_1 C4_1 C3_1 128.2(5) . . ?
O2_1 C4_1 C5_1 114.2(4) . . ?
C4_1 O2_1 Tb1 133.6(3) . . ?
F5_1 C5_1 C4_1 110.7(4) . . ?
F6_1 C5_1 C4_1 115.0(4) . . ?
F6_1 C5_1 F5_1 104.8(4) . . ?
F4_1 C5_1 C4_1 112.3(4) . . ?
F4_1 C5_1 F5_1 106.0(5) . . ?
F4_1 C5_1 F6_1 107.4(4) . . ?
C2_2 O1_2 Tb1 135.4(13) . . ?
F2_2 C1_2 F1_2 106.4(12) . . ?
F2_2 C1_2 C2_2 110.4(12) . . ?
F1_2 C1_2 C2_2 111.7(12) . . ?
F3_2 C1_2 F2_2 106.1(12) . . ?
F3_2 C1_2 F1_2 107.3(13) . . ?
F3_2 C1_2 C2_2 114.4(11) . . ?
O1_2 C2_2 C1_2 110.2(12) . . ?
O1_2 C2_2 C3_2 124.2(14) . . ?
C3_2 C2_2 C1_2 125.5(12) . . ?
C2_2 C3_2 H3_2 119.1 . . ?
C4_2 C3_2 C2_2 121.8(14) . . ?
C4_2 C3_2 H3_2 119.1 . . ?
C3_2 C4_2 C5_2 122.6(12) . . ?
O2_2 C4_2 C3_2 130.6(15) . . ?
O2_2 C4_2 C5_2 106.8(12) . . ?
C4_2 O2_2 Tb1 132.1(13) . . ?
F5_2 C5_2 C4_2 108.4(13) . . ?
F5_2 C5_2 F4_2 102.7(12) . . ?
F6_2 C5_2 C4_2 105.1(11) . . ?
F6_2 C5_2 F5_2 113.2(13) . . ?
F6_2 C5_2 F4_2 116.7(14) . . ?
F4_2 C5_2 C4_2 110.7(11) . . ?
C2_3 O1_3 Tb1 136.2(5) . . ?
F2_3 C1_3 F1_3 106.2(7) . . ?
F2_3 C1_3 F3_3 103.7(7) . . ?
F2_3 C1_3 C2_3 111.0(7) . . ?
F1_3 C1_3 C2_3 115.0(6) . . ?
F3_3 C1_3 F1_3 105.9(7) . . ?
F3_3 C1_3 C2_3 114.0(7) . . ?
O1_3 C2_3 C1_3 113.2(6) . . ?
O1_3 C2_3 C3_3 128.4(6) . . ?
C3_3 C2_3 C1_3 118.4(6) . . ?
C2_3 C3_3 H3_3 119.5 . . ?
C2_3 C3_3 C4_3 120.9(6) . . ?
C4_3 C3_3 H3_3 119.5 . . ?
C3_3 C4_3 C5_3 118.7(5) . . ?
O2_3 C4_3 C3_3 127.9(6) . . ?
O2_3 C4_3 C5_3 113.5(5) . . ?
C4_3 O2_3 Tb1 135.7(4) . . ?
F5_3 C5_3 C4_3 110.7(5) . . ?
F5_3 C5_3 F4_3 105.2(5) . . ?
F6_3 C5_3 C4_3 113.7(5) . . ?
F6_3 C5_3 F5_3 108.7(5) . . ?
F6_3 C5_3 F4_3 106.0(5) . . ?
F4_3 C5_3 C4_3 112.0(4) . . ?
C2_4 O1_4 Tb1 137.9(11) . . ?
F2_4 C1_4 F1_4 101.4(10) . . ?
F2_4 C1_4 F3_4 105.7(10) . . ?
F2_4 C1_4 C2_4 119.0(10) . . ?
F1_4 C1_4 C2_4 113.3(9) . . ?
F3_4 C1_4 F1_4 105.1(11) . . ?
F3_4 C1_4 C2_4 111.1(10) . . ?
O1_4 C2_4 C1_4 115.9(10) . . ?
O1_4 C2_4 C3_4 126.8(11) . . ?
C3_4 C2_4 C1_4 117.3(9) . . ?
C2_4 C3_4 H3_4 119.8 . . ?
C2_4 C3_4 C4_4 120.4(11) . . ?
C4_4 C3_4 H3_4 119.8 . . ?
C3_4 C4_4 C5_4 119.0(9) . . ?
O2_4 C4_4 C3_4 128.9(12) . . ?
O2_4 C4_4 C5_4 112.1(10) . . ?
C4_4 O2_4 Tb1 132.8(10) . . ?
F5_4 C5_4 C4_4 110.1(8) . . ?
F5_4 C5_4 F4_4 109.2(11) . . ?
F6_4 C5_4 C4_4 111.6(10) . . ?
F6_4 C5_4 F5_4 105.2(10) . . ?
F6_4 C5_4 F4_4 107.5(10) . . ?
F4_4 C5_4 C4_4 113.0(9) . . ?
C2_5 O1_5 Tb1 137.1(6) . . ?
F2_5 C1_5 F1_5 108.7(6) . . ?
F2_5 C1_5 F3_5 106.6(6) . . ?
F2_5 C1_5 C2_5 114.2(6) . . ?
F1_5 C1_5 C2_5 109.2(6) . . ?
F3_5 C1_5 F1_5 105.6(6) . . ?
F3_5 C1_5 C2_5 112.2(6) . . ?
O1_5 C2_5 C1_5 113.3(6) . . ?
O1_5 C2_5 C3_5 127.6(7) . . ?
C3_5 C2_5 C1_5 119.1(6) . . ?
C2_5 C3_5 H3_5 119.6 . . ?
C2_5 C3_5 C4_5 120.7(7) . . ?
C4_5 C3_5 H3_5 119.6 . . ?
C3_5 C4_5 C5_5 116.1(6) . . ?
O2_5 C4_5 C3_5 128.9(8) . . ?
O2_5 C4_5 C5_5 115.0(7) . . ?
C4_5 O2_5 Tb1 135.0(6) . . ?
F5_5 C5_5 C4_5 111.3(6) . . ?
F5_5 C5_5 F6_5 110.1(7) . . ?
F5_5 C5_5 F4_5 109.2(7) . . ?
F6_5 C5_5 C4_5 111.9(6) . . ?
F4_5 C5_5 C4_5 108.6(6) . . ?
F4_5 C5_5 F6_5 105.4(7) . . ?

loop_
_geom_bond_atom_site_label_1
_geom_bond_atom_site_label_2
_geom_bond_distance
_geom_bond_site_symmetry_2
_geom_bond_publ_flag
Tb1 O1 2.333(3) . ?
Tb1 O2 2.328(3) 2_646 ?
Tb1 O1_1 2.382(3) . ?
Tb1 O2_1 2.399(3) . ?
Tb1 O1_2 2.294(17) . ?
Tb1 O2_2 2.247(17) . ?
Tb1 O1_3 2.375(5) . ?
Tb1 O2_3 2.417(5) . ?
Tb1 O1_4 2.263(13) . ?
Tb1 O2_4 2.352(12) . ?
Tb1 O1_5 2.381(7) . ?
Tb1 O2_5 2.416(7) . ?
P1 O1 1.494(3) . ?
P1 C1A 1.791(5) . ?
P1 C1B 1.792(5) . ?
P1 C1C 1.820(4) . ?
P2 O2 1.499(3) . ?
P2 C4C 1.822(4) . ?
P2 C1D 1.793(5) . ?
P2 C1E 1.790(5) . ?
O2 Tb1 2.328(3) 2_656 ?
N1 N2 1.337(5) . ?
N1 C1C 1.340(5) . ?
N2 C4C 1.340(6) . ?
C1A C2A 1.385(8) . ?
C1A C6A 1.376(7) . ?
C2A H2A 0.9500 . ?
C2A C3A 1.406(9) . ?
C3A H3A 0.9500 . ?
C3A C4A 1.372(12) . ?
C4A H4A 0.9500 . ?
C4A C5A 1.351(12) . ?
C5A H5A 0.9500 . ?
C5A C6A 1.370(9) . ?
C6A H6A 0.9500 . ?
C1B C2B 1.389(7) . ?
C1B C6B 1.396(7) . ?
C2B H2B 0.9500 . ?
C2B C3B 1.400(8) . ?
C3B H3B 0.9500 . ?
C3B C4B 1.368(9) . ?
C4B H4B 0.9500 . ?
C4B C5B 1.374(9) . ?
C5B H5B 0.9500 . ?
C5B C6B 1.383(8) . ?
C6B H6B 0.9500 . ?
C1C C2C 1.389(6) . ?
C2C H2C 0.9500 . ?
C2C C3C 1.371(6) . ?
C3C H3C 0.9500 . ?
C3C C4C 1.381(6) . ?
C1D C2D 1.388(7) . ?
C1D C6D 1.382(7) . ?
C2D H2D 0.9500 . ?
C2D C3D 1.371(9) . ?
C3D H3D 0.9500 . ?
C3D C4D 1.378(9) . ?
C4D H4D 0.9500 . ?
C4D C5D 1.387(9) . ?
C5D H5D 0.9500 . ?
C5D C6D 1.380(8) . ?
C6D H6D 0.9500 . ?
C1E C2E 1.396(7) . ?
C1E C6E 1.392(8) . ?
C2E H2E 0.9500 . ?
C2E C3E 1.389(9) . ?
C3E H3E 0.9500 . ?
C3E C4E 1.360(11) . ?
C4E H4E 0.9500 . ?
C4E C5E 1.358(11) . ?
C5E H5E 0.9500 . ?
C5E C6E 1.402(8) . ?
C6E H6E 0.9500 . ?
O1_1 C2_1 1.255(5) . ?
F2_1 C1_1 1.326(5) . ?
C1_1 F1_1 1.318(5) . ?
C1_1 F3_1 1.327(5) . ?
C1_1 C2_1 1.532(6) . ?
C2_1 C3_1 1.382(5) . ?
C3_1 H3_1 0.9500 . ?
C3_1 C4_1 1.382(5) . ?
C4_1 O2_1 1.254(5) . ?
C4_1 C5_1 1.517(7) . ?
C5_1 F5_1 1.334(5) . ?
C5_1 F6_1 1.322(5) . ?
C5_1 F4_1 1.318(5) . ?
O1_2 C2_2 1.260(8) . ?
F2_2 C1_2 1.328(7) . ?
C1_2 F1_2 1.328(7) . ?
C1_2 F3_2 1.324(7) . ?
C1_2 C2_2 1.546(18) . ?
C2_2 C3_2 1.379(8) . ?
C3_2 H3_2 0.9500 . ?
C3_2 C4_2 1.373(8) . ?
C4_2 O2_2 1.252(8) . ?
C4_2 C5_2 1.61(2) . ?
C5_2 F5_2 1.318(7) . ?
C5_2 F6_2 1.316(7) . ?
C5_2 F4_2 1.319(7) . ?
O1_3 C2_3 1.265(6) . ?
F2_3 C1_3 1.305(6) . ?
C1_3 F1_3 1.327(6) . ?
C1_3 F3_3 1.326(6) . ?
C1_3 C2_3 1.514(10) . ?
C2_3 C3_3 1.378(7) . ?
C3_3 H3_3 0.9500 . ?
C3_3 C4_3 1.379(6) . ?
C4_3 O2_3 1.253(5) . ?
C4_3 C5_3 1.540(9) . ?
C5_3 F5_3 1.329(5) . ?
C5_3 F6_3 1.325(5) . ?
C5_3 F4_3 1.340(6) . ?
O1_4 C2_4 1.252(7) . ?
F2_4 C1_4 1.317(7) . ?
C1_4 F1_4 1.327(7) . ?
C1_4 F3_4 1.326(7) . ?
C1_4 C2_4 1.497(15) . ?
C2_4 C3_4 1.370(8) . ?
C3_4 H3_4 0.9500 . ?
C3_4 C4_4 1.378(8) . ?
C4_4 O2_4 1.259(7) . ?
C4_4 C5_4 1.540(16) . ?
C5_4 F5_4 1.326(7) . ?
C5_4 F6_4 1.323(7) . ?
C5_4 F4_4 1.326(7) . ?
O1_5 C2_5 1.261(6) . ?
F2_5 C1_5 1.321(6) . ?
C1_5 F1_5 1.330(6) . ?
C1_5 F3_5 1.326(6) . ?
C1_5 C2_5 1.536(10) . ?
C2_5 C3_5 1.372(7) . ?
C3_5 H3_5 0.9500 . ?
C3_5 C4_5 1.379(7) . ?
C4_5 O2_5 1.252(6) . ?
C4_5 C5_5 1.547(11) . ?
C5_5 F5_5 1.322(6) . ?
C5_5 F6_5 1.331(6) . ?
C5_5 F4_5 1.328(6) . ?

loop_
_geom_torsion_atom_site_label_1
_geom_torsion_atom_site_label_2
_geom_torsion_atom_site_label_3
_geom_torsion_atom_site_label_4
_geom_torsion
_geom_torsion_site_symmetry_1
_geom_torsion_site_symmetry_2
_geom_torsion_site_symmetry_3
_geom_torsion_site_symmetry_4
_geom_torsion_publ_flag
Tb1 O1_1 C2_1 C1_1 -172.8(3) . . . . ?
Tb1 O1_1 C2_1 C3_1 6.7(9) . . . . ?
Tb1 O1_2 C2_2 C1_2 -173.8(15) . . . . ?
Tb1 O1_2 C2_2 C3_2 10(4) . . . . ?
Tb1 O1_3 C2_3 C1_3 179.7(5) . . . . ?
Tb1 O1_3 C2_3 C3_3 0.8(13) . . . . ?
Tb1 O1_4 C2_4 C1_4 171.0(12) . . . . ?
Tb1 O1_4 C2_4 C3_4 -8(3) . . . . ?
Tb1 O1_5 C2_5 C1_5 -177.4(6) . . . . ?
Tb1 O1_5 C2_5 C3_5 -0.7(16) . . . . ?
P1 C1A C2A C3A -176.6(6) . . . . ?
P1 C1A C6A C5A 179.5(5) . . . . ?
P1 C1B C2B C3B 177.9(4) . . . . ?
P1 C1B C6B C5B -178.0(5) . . . . ?
P1 C1C C2C C3C 173.6(3) . . . . ?
P2 C1D C2D C3D 179.3(5) . . . . ?
P2 C1D C6D C5D 178.6(5) . . . . ?
P2 C1E C2E C3E -176.0(4) . . . . ?
P2 C1E C6E C5E 176.3(4) . . . . ?
O1 P1 C1A C2A 112.8(5) . . . . ?
O1 P1 C1A C6A -61.3(5) . . . . ?
O1 P1 C1B C2B 2.3(5) . . . . ?
O1 P1 C1B C6B -179.2(4) . . . . ?
O1 P1 C1C N1 175.1(3) . . . . ?
O1 P1 C1C C2C -2.5(4) . . . . ?
O2 P2 C4C N2 176.3(3) . . . . ?
O2 P2 C4C C3C -4.1(4) . . . . ?
O2 P2 C1D C2D 175.4(4) . . . . ?
O2 P2 C1D C6D -4.0(5) . . . . ?
O2 P2 C1E C2E 121.7(4) . . . . ?
O2 P2 C1E C6E -54.3(4) . . . . ?
N1 N2 C4C P2 175.0(3) . . . . ?
N1 N2 C4C C3C -4.6(7) . . . . ?
N1 C1C C2C C3C -3.6(7) . . . . ?
N2 N1 C1C P1 -175.2(3) . . . . ?
N2 N1 C1C C2C 2.2(7) . . . . ?
C1A P1 O1 Tb1 -6.6(5) . . . . ?
C1A P1 C1B C2B -121.9(4) . . . . ?
C1A P1 C1B C6B 56.7(5) . . . . ?
C1A P1 C1C N1 -61.0(4) . . . . ?
C1A P1 C1C C2C 121.5(4) . . . . ?
C1A C2A C3A C4A -2.3(12) . . . . ?
C2A C1A C6A C5A 5.0(9) . . . . ?
C2A C3A C4A C5A 5.1(12) . . . . ?
C3A C4A C5A C6A -2.7(12) . . . . ?
C4A C5A C6A C1A -2.4(10) . . . . ?
C6A C1A C2A C3A -2.6(10) . . . . ?
C1B P1 O1 Tb1 -127.3(4) . . . . ?
C1B P1 C1A C2A -124.5(6) . . . . ?
C1B P1 C1A C6A 61.4(5) . . . . ?
C1B P1 C1C N1 54.6(4) . . . . ?
C1B P1 C1C C2C -122.9(4) . . . . ?
C1B C2B C3B C4B 0.5(9) . . . . ?
C2B C1B C6B C5B 0.6(9) . . . . ?
C2B C3B C4B C5B -0.3(10) . . . . ?
C3B C4B C5B C6B 0.2(11) . . . . ?
C4B C5B C6B C1B -0.3(10) . . . . ?
C6B C1B C2B C3B -0.7(8) . . . . ?
C1C P1 O1 Tb1 114.5(4) . . . . ?
C1C P1 C1A C2A -9.0(6) . . . . ?
C1C P1 C1A C6A 176.8(4) . . . . ?
C1C P1 C1B C2B 122.0(4) . . . . ?
C1C P1 C1B C6B -59.5(5) . . . . ?
C1C N1 N2 C4C 1.9(7) . . . . ?
C1C C2C C3C C4C 1.0(6) . . . . ?
C2C C3C C4C P2 -176.6(3) . . . . ?
C2C C3C C4C N2 3.0(7) . . . . ?
C4C P2 O2 Tb1 -130.6(4) . . . 2_656 ?
C4C P2 C1D C2D 57.2(5) . . . . ?
C4C P2 C1D C6D -122.2(4) . . . . ?
C4C P2 C1E C2E -119.5(4) . . . . ?
C4C P2 C1E C6E 64.6(4) . . . . ?
C1D P2 O2 Tb1 112.2(4) . . . 2_656 ?
C1D P2 C4C N2 -63.3(4) . . . . ?
C1D P2 C4C C3C 116.4(4) . . . . ?
C1D P2 C1E C2E -4.3(5) . . . . ?
C1D P2 C1E C6E 179.7(4) . . . . ?
C1D C2D C3D C4D 1.7(11) . . . . ?
C2D C1D C6D C5D -0.8(8) . . . . ?
C2D C3D C4D C5D 0.0(12) . . . . ?
C3D C4D C5D C6D -2.1(11) . . . . ?
C4D C5D C6D C1D 2.5(10) . . . . ?
C6D C1D C2D C3D -1.3(9) . . . . ?
C1E P2 O2 Tb1 -13.0(5) . . . 2_656 ?
C1E P2 C4C N2 54.2(4) . . . . ?
C1E P2 C4C C3C -126.2(4) . . . . ?
C1E P2 C1D C2D -57.6(5) . . . . ?
C1E P2 C1D C6D 122.9(4) . . . . ?
C1E C2E C3E C4E 0.4(9) . . . . ?
C2E C1E C6E C5E 0.2(8) . . . . ?
C2E C3E C4E C5E -0.9(10) . . . . ?
C3E C4E C5E C6E 1.0(9) . . . . ?
C4E C5E C6E C1E -0.6(8) . . . . ?
C6E C1E C2E C3E -0.1(8) . . . . ?
O1_1 C2_1 C3_1 C4_1 2.1(10) . . . . ?
F2_1 C1_1 C2_1 O1_1 74.0(6) . . . . ?
F2_1 C1_1 C2_1 C3_1 -105.6(6) . . . . ?
C1_1 C2_1 C3_1 C4_1 -178.5(5) . . . . ?
F1_1 C1_1 C2_1 O1_1 -46.8(6) . . . . ?
F1_1 C1_1 C2_1 C3_1 133.7(5) . . . . ?
F3_1 C1_1 C2_1 O1_1 -166.5(5) . . . . ?
F3_1 C1_1 C2_1 C3_1 13.9(7) . . . . ?
C2_1 C3_1 C4_1 O2_1 -0.5(9) . . . . ?
C2_1 C3_1 C4_1 C5_1 179.8(5) . . . . ?
C3_1 C4_1 O2_1 Tb1 -9.7(8) . . . . ?
C3_1 C4_1 C5_1 F5_1 106.3(5) . . . . ?
C3_1 C4_1 C5_1 F6_1 -12.1(6) . . . . ?
C3_1 C4_1 C5_1 F4_1 -135.4(5) . . . . ?
O2_1 C4_1 C5_1 F5_1 -73.4(5) . . . . ?
O2_1 C4_1 C5_1 F6_1 168.1(5) . . . . ?
O2_1 C4_1 C5_1 F4_1 44.9(6) . . . . ?
C5_1 C4_1 O2_1 Tb1 170.0(3) . . . . ?
O1_2 C2_2 C3_2 C4_2 -9(4) . . . . ?
F2_2 C1_2 C2_2 O1_2 176.3(18) . . . . ?
F2_2 C1_2 C2_2 C3_2 -8(2) . . . . ?
C1_2 C2_2 C3_2 C4_2 175.8(15) . . . . ?
F1_2 C1_2 C2_2 O1_2 -66(2) . . . . ?
F1_2 C1_2 C2_2 C3_2 110(2) . . . . ?
F3_2 C1_2 C2_2 O1_2 57(2) . . . . ?
F3_2 C1_2 C2_2 C3_2 -127(2) . . . . ?
C2_2 C3_2 C4_2 O2_2 5(3) . . . . ?
C2_2 C3_2 C4_2 C5_2 -177.5(15) . . . . ?
C3_2 C4_2 O2_2 Tb1 -2(2) . . . . ?
C3_2 C4_2 C5_2 F5_2 20.4(16) . . . . ?
C3_2 C4_2 C5_2 F6_2 -100.8(16) . . . . ?
C3_2 C4_2 C5_2 F4_2 132.3(16) . . . . ?
O2_2 C4_2 C5_2 F5_2 -161.8(13) . . . . ?
O2_2 C4_2 C5_2 F6_2 77.0(12) . . . . ?
O2_2 C4_2 C5_2 F4_2 -49.9(12) . . . . ?
C5_2 C4_2 O2_2 Tb1 180.0(13) . . . . ?
O1_3 C2_3 C3_3 C4_3 -1.4(13) . . . . ?
F2_3 C1_3 C2_3 O1_3 77.8(9) . . . . ?
F2_3 C1_3 C2_3 C3_3 -103.1(9) . . . . ?
C1_3 C2_3 C3_3 C4_3 179.7(7) . . . . ?
F1_3 C1_3 C2_3 O1_3 -42.8(10) . . . . ?
F1_3 C1_3 C2_3 C3_3 136.2(8) . . . . ?
F3_3 C1_3 C2_3 O1_3 -165.4(7) . . . . ?
F3_3 C1_3 C2_3 C3_3 13.6(10) . . . . ?
C2_3 C3_3 C4_3 O2_3 -1.1(11) . . . . ?
C2_3 C3_3 C4_3 C5_3 -179.6(6) . . . . ?
C3_3 C4_3 O2_3 Tb1 4.3(10) . . . . ?
C3_3 C4_3 C5_3 F5_3 103.2(6) . . . . ?
C3_3 C4_3 C5_3 F6_3 -19.6(7) . . . . ?
C3_3 C4_3 C5_3 F4_3 -139.7(6) . . . . ?
O2_3 C4_3 C5_3 F5_3 -75.5(6) . . . . ?
O2_3 C4_3 C5_3 F6_3 161.7(5) . . . . ?
O2_3 C4_3 C5_3 F4_3 41.6(6) . . . . ?
C5_3 C4_3 O2_3 Tb1 -177.2(5) . . . . ?
O1_4 C2_4 C3_4 C4_4 2(3) . . . . ?
F2_4 C1_4 C2_4 O1_4 -170.2(14) . . . . ?
F2_4 C1_4 C2_4 C3_4 9(2) . . . . ?
C1_4 C2_4 C3_4 C4_4 -176.8(13) . . . . ?
F1_4 C1_4 C2_4 O1_4 -51.2(17) . . . . ?
F1_4 C1_4 C2_4 C3_4 127.6(15) . . . . ?
F3_4 C1_4 C2_4 O1_4 66.8(17) . . . . ?
F3_4 C1_4 C2_4 C3_4 -114.4(16) . . . . ?
C2_4 C3_4 C4_4 O2_4 0(2) . . . . ?
C2_4 C3_4 C4_4 C5_4 -179.3(13) . . . . ?
C3_4 C4_4 O2_4 Tb1 3.8(18) . . . . ?
C3_4 C4_4 C5_4 F5_4 87.3(13) . . . . ?
C3_4 C4_4 C5_4 F6_4 -29.1(13) . . . . ?
C3_4 C4_4 C5_4 F4_4 -150.4(13) . . . . ?
O2_4 C4_4 C5_4 F5_4 -91.9(10) . . . . ?
O2_4 C4_4 C5_4 F6_4 151.7(11) . . . . ?
O2_4 C4_4 C5_4 F4_4 30.4(10) . . . . ?
C5_4 C4_4 O2_4 Tb1 -177.1(9) . . . . ?
O1_5 C2_5 C3_5 C4_5 4.7(16) . . . . ?
F2_5 C1_5 C2_5 O1_5 162.1(7) . . . . ?
F2_5 C1_5 C2_5 C3_5 -14.9(11) . . . . ?
C1_5 C2_5 C3_5 C4_5 -178.8(8) . . . . ?
F1_5 C1_5 C2_5 O1_5 -76.1(9) . . . . ?
F1_5 C1_5 C2_5 C3_5 106.9(9) . . . . ?
F3_5 C1_5 C2_5 O1_5 40.7(9) . . . . ?
F3_5 C1_5 C2_5 C3_5 -136.3(8) . . . . ?
C2_5 C3_5 C4_5 O2_5 -2.6(14) . . . . ?
C2_5 C3_5 C4_5 C5_5 177.2(8) . . . . ?
C3_5 C4_5 O2_5 Tb1 -3.4(12) . . . . ?
C3_5 C4_5 C5_5 F5_5 160.8(8) . . . . ?
C3_5 C4_5 C5_5 F6_5 37.1(9) . . . . ?
C3_5 C4_5 C5_5 F4_5 -78.8(8) . . . . ?
O2_5 C4_5 C5_5 F5_5 -19.3(8) . . . . ?
O2_5 C4_5 C5_5 F6_5 -143.0(8) . . . . ?
O2_5 C4_5 C5_5 F4_5 101.0(7) . . . . ?
C5_5 C4_5 O2_5 Tb1 176.8(6) . . . . ?
